data_4079580
loop_
_publ_author_name
'Lai, Yu-Ying'
'Bornand, Marc'
'Chen, Peter'

_publ_section_title
;
 Homogeneous Model Complexes for Supported Rhenia Metathesis Catalysts
;
_journal_issue 21
_journal_name_full Organometallics
_journal_page_first 7558
_journal_paper_doi 10.1021/om300852s
_journal_volume 31
_journal_year 2012
_chemical_compound_source 'LOC ETH Zurich'
_chemical_formula_moiety 'C19 H3 B F15 O3 Re '
_chemical_formula_sum 'C19 H3 B F15 O3 Re'
_chemical_formula_weight 761.211
_chemical_name_systematic
;
 ?
;
_space_group_IT_number 14
_symmetry_cell_setting monoclinic
_symmetry_space_group_name_Hall '-P 2yn'
_symmetry_space_group_name_H-M 'P 1 21/n 1'
_atom_sites_solution_primary direct
_atom_sites_solution_secondary difmap
_audit_creation_method maXus
_cell_angle_alpha 90.00
_cell_angle_beta 98.205(7)
_cell_angle_gamma 90.00
_cell_formula_units_Z 4
_cell_length_a 11.491(2)
_cell_length_b 9.349(2)
_cell_length_c 19.309(3)
_cell_measurement_reflns_used 360316
_cell_measurement_temperature 173
_cell_measurement_theta_max 27.485
_cell_measurement_theta_min 2.753
_cell_volume 2053.1(7)
_computing_cell_refinement 'HKL Scalepack (Otwinowski & Minor 1997)'
_computing_data_collection KappaCCD
_computing_data_reduction 'Denzo and Scalepak (Otwinowski & Minor, 1997)'
_computing_structure_refinement 'SHELXL-97 (Sheldrick, 1997)'
_computing_structure_solution 'SIR97(Altomare et al., J. Appl. Cryst.,1999)'
_diffrn_measured_fraction_theta_full 0.925
_diffrn_measured_fraction_theta_max 0.925
_diffrn_measurement_device KappaCCD
_diffrn_measurement_method CCD
_diffrn_orient_matrix_type X=UH
_diffrn_orient_matrix_UB_11 0.00769
_diffrn_orient_matrix_UB_12 0.00301
_diffrn_orient_matrix_UB_13 -0.08754
_diffrn_orient_matrix_UB_21 -0.02613
_diffrn_orient_matrix_UB_22 -0.10355
_diffrn_orient_matrix_UB_23 -0.00586
_diffrn_orient_matrix_UB_31 -0.04936
_diffrn_orient_matrix_UB_32 0.01310
_diffrn_orient_matrix_UB_33 -0.01139
_diffrn_radiation_source 'fine-focus sealed tube'
_diffrn_radiation_type ' MoK\a'
_diffrn_radiation_wavelength_id all
_diffrn_reflns_av_R_equivalents 0.1297
_diffrn_reflns_limit_h_max 14
_diffrn_reflns_limit_h_min -13
_diffrn_reflns_limit_k_max 12
_diffrn_reflns_limit_k_min -10
_diffrn_reflns_limit_l_max 24
_diffrn_reflns_limit_l_min -25
_diffrn_reflns_number 14061
_diffrn_reflns_theta_full 27.48
_diffrn_reflns_theta_max 27.48
_diffrn_reflns_theta_min 2.82
_exptl_absorpt_coefficient_mu 6.078
_exptl_absorpt_correction_T_max 0.455
_exptl_absorpt_correction_T_min 0.189
_exptl_absorpt_correction_type multi-scan
_exptl_absorpt_process_details
;
multi-scan from symmetry-related measurements
 Sortav (Blessing 1995)
;
_exptl_crystal_colour yellow-green
_exptl_crystal_density_diffrn 2.463
_exptl_crystal_density_method 'not measured'
_exptl_crystal_description Cube
_exptl_crystal_F_000 1424.0
_exptl_crystal_size_max .28
_exptl_crystal_size_mid .26
_exptl_crystal_size_min .15
_refine_diff_density_max 2.075
_refine_diff_density_min -2.379
_refine_diff_density_rms 0.286
_refine_ls_extinction_method none
_refine_ls_goodness_of_fit_ref 1.337
_refine_ls_hydrogen_treatment constr
_refine_ls_matrix_type full
_refine_ls_number_parameters 352
_refine_ls_number_reflns 4352
_refine_ls_number_restraints 0
_refine_ls_restrained_S_all 1.337
_refine_ls_R_factor_all 0.1546
_refine_ls_R_factor_gt 0.0971
_refine_ls_shift/su_max 0.002
_refine_ls_shift/su_mean 0.000
_refine_ls_structure_factor_coef Fsqd
_refine_ls_weighting_details 'calc w=1/[\s^2^(Fo^2^)+ (0.1000P)^2^+0.0000P] where P=(Fo^2^+2Fc^2^)/3'
_refine_ls_weighting_scheme calc
_refine_ls_wR_factor_gt 0.2223
_refine_ls_wR_factor_ref 0.2532
_reflns_number_gt 2834
_reflns_number_total 4352
_reflns_threshold_expression >2sigma(I)
_cod_data_source_file om300852s_si_002.cif
_cod_data_source_block global
_cod_depositor_comments
;
The following automatic conversions were performed:

'_symmetry_cell_setting' value 'Monoclinic' changed to 'monoclinic'
according to /home/saulius/struct/CIF-dictionaries/cif_core.dic
dictionary named 'cif_core.dic' version 2.4.2 from 2011-04-26.

Automatic conversion script
Id: cif_fix_values 1891 2012-01-12 08:04:46Z andrius 
;
_cod_original_cell_volume 2053.1(6)
_cod_original_sg_symbol_H-M 'P 21/n        '
_cod_original_formula_sum 'C19 H3 B F15 O3 Re '
_cod_database_code 4079580

loop_
_symmetry_equiv_pos_as_xyz
+X,+Y,+Z
-X,-Y,-Z
'-X+ 1/2,+Y+ 1/2,-Z+ 1/2'
'+X+ 1/2,-Y+ 1/2,+Z+ 1/2'

loop_
_atom_site_label
_atom_site_type_symbol
_atom_site_fract_x
_atom_site_fract_y
_atom_site_fract_z
_atom_site_U_iso_or_equiv
_atom_site_adp_type
_atom_site_occupancy
_atom_site_symmetry_multiplicity
_atom_site_calc_flag
_atom_site_refinement_flags
Re35 Re 0.99323(7) 0.73830(7) 0.15110(4) 0.0361(3) Uani 1 1 d .
F8 F 0.6588(11) 0.4076(11) -0.0478(6) 0.053(3) Uani 1 1 d .
F9 F 0.6612(10) 0.4275(11) -0.1842(5) 0.050(3) Uani 1 1 d .
F10 F 0.7495(10) 0.6643(11) -0.2416(5) 0.048(3) Uani 1 1 d .
F11 F 0.8304(10) 0.8827(11) -0.1578(5) 0.046(3) Uani 1 1 d .
F12 F 0.8322(10) 0.8704(9) -0.0189(5) 0.045(3) Uani 1 1 d .
F19 F 0.9344(10) 0.4318(10) 0.0479(6) 0.047(3) Uani 1 1 d .
F20 F 0.9457(9) 0.1565(11) 0.0836(6) 0.046(3) Uani 1 1 d .
F21 F 0.7707(11) 0.0365(10) 0.1467(6) 0.056(3) Uani 1 1 d .
F22 F 0.5851(10) 0.1969(10) 0.1700(5) 0.041(3) Uani 1 1 d .
F23 F 0.5679(8) 0.4682(9) 0.1324(5) 0.036(2) Uani 1 1 d .
F30 F 0.7327(10) 0.7014(12) 0.2031(5) 0.049(3) Uani 1 1 d .
F31 F 0.5732(11) 0.8597(13) 0.2531(5) 0.060(4) Uani 1 1 d .
F32 F 0.3885(10) 0.9754(12) 0.1627(6) 0.049(3) Uani 1 1 d .
F33 F 0.3723(10) 0.9251(11) 0.0241(6) 0.051(3) Uani 1 1 d .
F34 F 0.5352(10) 0.7692(11) -0.0274(5) 0.047(3) Uani 1 1 d .
O36 O 0.9837(12) 0.8773(13) 0.2062(7) 0.047(3) Uani 1 1 d .
O37 O 1.0582(12) 0.5938(13) 0.1919(7) 0.048(4) Uani 1 1 d .
O38 O 0.8679(10) 0.7005(12) 0.0927(6) 0.033(3) Uani 1 1 d .
C2 C 0.7459(17) 0.6380(17) -0.0230(9) 0.040(5) Uani 1 1 d .
C3 C 0.7071(16) 0.529(2) -0.0693(9) 0.043(5) Uani 1 1 d .
C4 C 0.7048(17) 0.5374(16) -0.1423(9) 0.037(4) Uani 1 1 d .
C5 C 0.7473(15) 0.655(2) -0.1727(9) 0.037(4) Uani 1 1 d .
C6 C 0.7902(17) 0.7669(16) -0.1302(10) 0.039(4) Uani 1 1 d .
C7 C 0.7912(18) 0.7577(18) -0.0576(9) 0.040(4) Uani 1 1 d .
C13 C 0.7498(15) 0.4669(16) 0.0909(9) 0.034(4) Uani 1 1 d .
C14 C 0.8429(17) 0.380(2) 0.0807(9) 0.040(4) Uani 1 1 d .
C15 C 0.8494(17) 0.2396(17) 0.0966(9) 0.039(4) Uani 1 1 d .
C16 C 0.7623(17) 0.1730(18) 0.1264(9) 0.037(4) Uani 1 1 d .
C17 C 0.6684(17) 0.2566(16) 0.1414(8) 0.035(4) Uani 1 1 d .
C18 C 0.6655(15) 0.3970(18) 0.1212(8) 0.031(4) Uani 1 1 d .
C24 C 0.6446(15) 0.7292(14) 0.0859(8) 0.028(4) Uani 1 1 d .
C25 C 0.6438(19) 0.7553(16) 0.1563(10) 0.044(5) Uani 1 1 d .
C26 C 0.5665(18) 0.836(2) 0.1842(10) 0.044(5) Uani 1 1 d .
C27 C 0.4721(16) 0.8982(17) 0.1368(10) 0.040(5) Uani 1 1 d .
C28 C 0.4646(16) 0.8723(16) 0.0687(10) 0.037(4) Uani 1 1 d .
C29 C 0.5489(16) 0.7894(15) 0.0416(9) 0.032(4) Uani 1 1 d .
C39 C 1.1150(16) 0.809(2) 0.0907(9) 0.039(4) Uani 1 1 d .
B1 B 0.7392(15) 0.6275(18) 0.0602(10) 0.026(4) Uani 1 1 d .
H39A H 1.1277 0.7373 0.0570 0.047 Uiso 1 1 d R
H39B H 1.1879 0.8294 0.1199 0.047 Uiso 1 1 d R
H39C H 1.0857 0.8946 0.0668 0.047 Uiso 1 1 d R

loop_
_atom_site_aniso_label
_atom_site_aniso_U_11
_atom_site_aniso_U_22
_atom_site_aniso_U_33
_atom_site_aniso_U_23
_atom_site_aniso_U_13
_atom_site_aniso_U_12
Re35 0.0387(5) 0.0290(4) 0.0380(4) 0.0028(3) -0.0031(3) -0.0029(3)
F8 0.065(8) 0.039(6) 0.052(7) 0.005(5) -0.004(6) -0.010(6)
F9 0.058(8) 0.048(6) 0.042(6) -0.010(5) -0.002(5) -0.007(5)
F10 0.053(7) 0.045(6) 0.042(6) -0.001(5) -0.003(5) 0.007(5)
F11 0.055(8) 0.055(6) 0.028(5) 0.013(5) 0.010(5) -0.004(5)
F12 0.069(8) 0.023(5) 0.040(6) 0.003(4) -0.007(5) -0.009(5)
F19 0.051(7) 0.028(5) 0.066(7) 0.015(5) 0.025(6) 0.001(5)
F20 0.037(7) 0.038(6) 0.061(7) -0.001(5) 0.003(5) 0.012(5)
F21 0.062(9) 0.029(5) 0.074(8) 0.015(5) -0.001(6) -0.005(5)
F22 0.049(7) 0.025(5) 0.050(6) 0.008(4) 0.009(5) -0.008(5)
F23 0.035(6) 0.018(4) 0.057(6) -0.001(4) 0.009(5) 0.006(4)
F30 0.049(7) 0.051(6) 0.041(6) 0.002(5) -0.008(5) 0.009(5)
F31 0.075(9) 0.070(8) 0.034(6) 0.000(5) -0.001(6) 0.039(7)
F32 0.041(7) 0.050(6) 0.054(7) 0.000(5) 0.006(5) 0.008(5)
F33 0.043(7) 0.048(6) 0.056(7) 0.003(5) -0.011(6) 0.010(5)
F34 0.043(7) 0.054(6) 0.039(5) -0.008(5) -0.011(5) 0.002(5)
O36 0.056(10) 0.035(7) 0.048(8) -0.002(6) 0.002(7) 0.002(6)
O37 0.041(9) 0.038(7) 0.061(8) 0.024(6) -0.002(6) 0.010(6)
O38 0.022(6) 0.029(5) 0.046(7) -0.006(5) -0.003(5) -0.006(5)
C2 0.042(12) 0.026(8) 0.043(10) -0.001(7) -0.026(9) -0.007(8)
C3 0.030(11) 0.054(11) 0.040(10) 0.000(8) -0.012(8) 0.027(9)
C4 0.056(13) 0.023(8) 0.030(8) -0.005(7) 0.004(8) 0.005(8)
C5 0.022(10) 0.047(10) 0.035(9) -0.003(8) -0.013(7) 0.013(8)
C6 0.041(11) 0.022(8) 0.049(10) 0.004(7) -0.003(8) -0.002(7)
C7 0.050(12) 0.040(10) 0.030(8) -0.005(7) 0.003(8) 0.012(9)
C13 0.035(11) 0.014(7) 0.047(10) -0.005(6) -0.012(8) 0.005(7)
C14 0.035(12) 0.052(11) 0.030(9) 0.001(8) -0.002(8) 0.005(9)
C15 0.041(11) 0.035(9) 0.038(9) -0.002(8) 0.000(8) -0.010(9)
C16 0.038(12) 0.032(9) 0.038(9) 0.002(7) -0.004(8) 0.013(8)
C17 0.046(11) 0.028(8) 0.029(8) -0.002(7) 0.001(7) -0.021(8)
C18 0.018(9) 0.040(9) 0.031(8) -0.011(7) -0.011(7) -0.016(7)
C24 0.039(10) 0.009(6) 0.033(8) 0.004(6) -0.003(7) 0.008(6)
C25 0.062(13) 0.024(8) 0.041(9) 0.016(7) -0.008(9) -0.003(9)
C26 0.039(12) 0.045(11) 0.046(11) -0.011(9) -0.001(9) -0.011(9)
C27 0.033(11) 0.020(7) 0.060(12) 0.004(7) -0.015(9) 0.002(7)
C28 0.031(11) 0.017(7) 0.059(12) -0.003(7) -0.009(9) 0.002(7)
C29 0.041(11) 0.013(6) 0.043(9) 0.001(6) 0.009(8) -0.004(7)
C39 0.037(11) 0.051(10) 0.034(9) 0.002(8) 0.025(8) -0.017(9)
B1 0.009(9) 0.026(8) 0.041(10) -0.010(7) -0.002(7) -0.001(7)

loop_
_atom_type_symbol
_atom_type_description
_atom_type_scat_dispersion_real
_atom_type_scat_dispersion_imag
_atom_type_scat_source
C C 0.0033 0.0016 'International Tables Vol C Tables 4.2.6.8 and 6.1.1.4'
H H 0.0000 0.0000 'International Tables Vol C Tables 4.2.6.8 and 6.1.1.4'
B B 0.0013 0.0007 'International Tables Vol C Tables 4.2.6.8 and 6.1.1.4'
F F 0.0171 0.0103 'International Tables Vol C Tables 4.2.6.8 and 6.1.1.4'
O O 0.0106 0.0060 'International Tables Vol C Tables 4.2.6.8 and 6.1.1.4'
Re Re -1.0185 7.2310 'International Tables Vol C Tables 4.2.6.8 and 6.1.1.4'

loop_
_diffrn_radiation_wavelength
0.71073

loop_
_geom_angle_atom_site_label_1
_geom_angle_atom_site_label_2
_geom_angle_atom_site_label_3
_geom_angle
O37 Re35 O36 112.7(7)
O37 Re35 O38 114.3(6)
O36 Re35 O38 116.3(6)
O37 Re35 C39 103.4(8)
O36 Re35 C39 102.7(7)
O38 Re35 C39 105.4(7)
B1 O38 Re35 159.7(10)
C3 C2 C7 112.2(17)
C3 C2 B1 122.5(16)
C7 C2 B1 125.3(14)
F8 C3 C2 121.8(17)
F8 C3 C4 113.9(15)
C2 C3 C4 124.2(18)
F9 C4 C5 118.5(15)
F9 C4 C3 120.4(16)
C5 C4 C3 121.1(16)
F10 C5 C4 122.4(15)
F10 C5 C6 119.3(17)
C4 C5 C6 118.4(16)
F11 C6 C5 120.0(17)
F11 C6 C7 120.0(15)
C5 C6 C7 120.0(16)
F12 C7 C6 117.5(15)
F12 C7 C2 118.4(15)
C6 C7 C2 124.0(15)
C18 C13 C14 113.1(16)
C18 C13 B1 125.5(16)
C14 C13 B1 120.9(17)
C15 C14 C13 124(2)
C15 C14 F19 114.8(17)
C13 C14 F19 121.1(17)
C14 C15 C16 121.1(19)
C14 C15 F20 121.2(17)
C16 C15 F20 117.7(15)
F21 C16 C15 122.0(17)
F21 C16 C17 120.0(18)
C15 C16 C17 117.7(16)
F22 C17 C18 123.0(18)
F22 C17 C16 119.1(15)
C18 C17 C16 117.8(17)
F23 C18 C17 114.5(16)
F23 C18 C13 119.4(15)
C17 C18 C13 126.2(18)
C25 C24 C29 114.3(16)
C25 C24 B1 121.2(14)
C29 C24 B1 124.2(14)
C26 C25 F30 114.9(17)
C26 C25 C24 126.5(16)
F30 C25 C24 118.5(18)
C25 C26 F31 123.1(17)
C25 C26 C27 117.1(18)
F31 C26 C27 119.7(18)
C28 C27 F32 120.9(15)
C28 C27 C26 119.6(18)
F32 C27 C26 119.4(17)
C27 C28 F33 119.7(16)
C27 C28 C29 121.4(16)
F33 C28 C29 118.9(16)
F34 C29 C28 117.6(15)
F34 C29 C24 121.4(15)
C28 C29 C24 121.0(16)
C24 B1 C13 117.7(15)
C24 B1 C2 114.1(14)
C13 B1 C2 114.1(13)
C24 B1 O38 104.4(12)
C13 B1 O38 103.1(12)
C2 B1 O38 100.6(13)
Re35 C39 H39A 110.0
Re35 C39 H39B 109.8
H39A C39 H39B 109.5
Re35 C39 H39C 108.6
H39A C39 H39C 109.5
H39B C39 H39C 109.5

loop_
_geom_bond_atom_site_label_1
_geom_bond_atom_site_label_2
_geom_bond_distance
Re35 O37 1.683(11)
Re35 O36 1.692(13)
Re35 O38 1.734(10)
Re35 C39 2.055(16)
F8 C3 1.35(2)
F9 C4 1.358(17)
F10 C5 1.34(2)
F11 C6 1.318(19)
F12 C7 1.338(18)
F19 C14 1.39(2)
F20 C15 1.40(2)
F21 C16 1.334(19)
F22 C17 1.30(2)
F23 C18 1.35(2)
F30 C25 1.361(19)
F31 C26 1.34(2)
F32 C27 1.35(2)
F33 C28 1.359(18)
F34 C29 1.332(19)
O38 B1 1.667(19)
C2 C3 1.39(2)
C2 C7 1.44(3)
C2 B1 1.62(3)
C3 C4 1.41(2)
C4 C5 1.37(3)
C5 C6 1.37(2)
C6 C7 1.40(3)
C13 C18 1.37(2)
C13 C14 1.38(2)
C13 B1 1.61(2)
C14 C15 1.35(2)
C15 C16 1.37(3)
C16 C17 1.40(3)
C17 C18 1.37(2)
C24 C25 1.38(2)
C24 C29 1.41(2)
C24 B1 1.58(2)
C25 C26 1.33(3)
C26 C27 1.44(2)
C27 C28 1.33(3)
C28 C29 1.40(2)
C39 H39A 0.9600
C39 H39B 0.9599
C39 H39C 0.9600

loop_
_geom_torsion_atom_site_label_1
_geom_torsion_atom_site_label_2
_geom_torsion_atom_site_label_3
_geom_torsion_atom_site_label_4
_geom_torsion
O37 Re35 O38 B1 44(3)
O36 Re35 O38 B1 -90(3)
C39 Re35 O38 B1 157(3)
C7 C2 C3 F8 -178.5(15)
B1 C2 C3 F8 1(3)
C7 C2 C3 C4 -4(3)
B1 C2 C3 C4 176.0(16)
F8 C3 C4 F9 -3(2)
C2 C3 C4 F9 -177.4(17)
F8 C3 C4 C5 178.1(16)
C2 C3 C4 C5 3(3)
F9 C4 C5 F10 -1(3)
C3 C4 C5 F10 177.9(15)
F9 C4 C5 C6 179.3(16)
C3 C4 C5 C6 -1(3)
F10 C5 C6 F11 2(3)
C4 C5 C6 F11 -179.1(17)
F10 C5 C6 C7 -178.4(16)
C4 C5 C6 C7 1(3)
F11 C6 C7 F12 1(3)
C5 C6 C7 F12 -179.0(17)
F11 C6 C7 C2 177.9(18)
C5 C6 C7 C2 -2(3)
C3 C2 C7 F12 -179.6(16)
B1 C2 C7 F12 0(3)
C3 C2 C7 C6 3(3)
B1 C2 C7 C6 -176.5(17)
C18 C13 C14 C15 2(2)
B1 C13 C14 C15 -170.7(16)
C18 C13 C14 F19 177.3(14)
B1 C13 C14 F19 4(2)
C13 C14 C15 C16 -2(3)
F19 C14 C15 C16 -177.2(15)
C13 C14 C15 F20 178.6(15)
F19 C14 C15 F20 3(2)
C14 C15 C16 F21 -175.5(16)
F20 C15 C16 F21 4(2)
C14 C15 C16 C17 -2(3)
F20 C15 C16 C17 178.0(14)
F21 C16 C17 F22 -6(2)
C15 C16 C17 F22 -179.6(14)
F21 C16 C17 C18 178.3(14)
C15 C16 C17 C18 4(2)
F22 C17 C18 F23 -1(2)
C16 C17 C18 F23 175.0(14)
F22 C17 C18 C13 180.0(14)
C16 C17 C18 C13 -4(2)
C14 C13 C18 F23 -178.2(13)
B1 C13 C18 F23 -6(2)
C14 C13 C18 C17 1(2)
B1 C13 C18 C17 173.3(15)
C29 C24 C25 C26 -4(3)
B1 C24 C25 C26 -178.0(18)
C29 C24 C25 F30 180.0(14)
B1 C24 C25 F30 6(2)
F30 C25 C26 F31 -2(3)
C24 C25 C26 F31 -178.0(17)
F30 C25 C26 C27 178.6(15)
C24 C25 C26 C27 2(3)
C25 C26 C27 C28 1(3)
F31 C26 C27 C28 -178.8(17)
C25 C26 C27 F32 177.1(16)
F31 C26 C27 F32 -3(3)
F32 C27 C28 F33 1(3)
C26 C27 C28 F33 176.7(15)
F32 C27 C28 C29 -178.3(15)
C26 C27 C28 C29 -2(3)
C27 C28 C29 F34 -179.6(15)
F33 C28 C29 F34 1(2)
C27 C28 C29 C24 1(3)
F33 C28 C29 C24 -178.3(14)
C25 C24 C29 F34 -177.6(14)
B1 C24 C29 F34 -3(2)
C25 C24 C29 C28 2(2)
B1 C24 C29 C28 176.4(15)
C25 C24 B1 C13 56(2)
C29 C24 B1 C13 -118.1(17)
C25 C24 B1 C2 -166.6(15)
C29 C24 B1 C2 20(2)
C25 C24 B1 O38 -57.8(19)
C29 C24 B1 O38 128.4(15)
C18 C13 B1 C24 19(2)
C14 C13 B1 C24 -168.6(14)
C18 C13 B1 C2 -118.2(18)
C14 C13 B1 C2 54(2)
C18 C13 B1 O38 133.7(15)
C14 C13 B1 O38 -54.3(18)
C3 C2 B1 C24 -109.3(19)
C7 C2 B1 C24 71(2)
C3 C2 B1 C13 30(2)
C7 C2 B1 C13 -150.1(18)
C3 C2 B1 O38 139.6(17)
C7 C2 B1 O38 -41(2)
Re35 O38 B1 C24 87(3)
Re35 O38 B1 C13 -36(3)
Re35 O38 B1 C2 -154(2)
